data_4074156
loop_
_publ_author_name
'Son, Seung Uk'
'Reingold, Jeffrey A.'
'Carpenter, Gene B.'
'Czech, Paul T.'
'Sweigart, Dwight A.'

_publ_section_title
;
 Charge-Assisted Hydrogen Bonding and Other Noncovalent Interactions in
 the Self-Assembly of the Organometallic Building Block
 [(\h6-hydroquinone)Rh(P(OPh)3)2]+with a Range of Counteranions
;
_journal_issue 22
_journal_name_full Organometallics
_journal_page_first 5276
_journal_paper_doi 10.1021/om0604425
_journal_volume 25
_journal_year 2006
_chemical_formula_sum 'C50 H56 F6 O10 P2 Rh Sb'
_chemical_formula_weight 1217.55
_chemical_name_systematic
; 
 ? 
;
_space_group_IT_number 2
_symmetry_cell_setting triclinic
_symmetry_space_group_name_Hall '-P 1'
_symmetry_space_group_name_H-M 'P -1'
_atom_sites_solution_hydrogens geom
_atom_sites_solution_primary direct
_atom_sites_solution_secondary difmap
_audit_creation_method SHELXL-97
_cell_angle_alpha 94.6000(10)
_cell_angle_beta 99.8630(10)
_cell_angle_gamma 116.2340(10)
_cell_formula_units_Z 2
_cell_length_a 12.8338(8)
_cell_length_b 13.2592(9)
_cell_length_c 17.1585(11)
_cell_measurement_reflns_used 7456
_cell_measurement_temperature 100(2)
_cell_measurement_theta_max 28.11
_cell_measurement_theta_min 2.27
_cell_volume 2539.9(3)
_computing_cell_refinement 'Bruker SAINT'
_computing_data_collection 'Bruker SMART'
_computing_data_reduction 'Bruker SAINT'
_computing_molecular_graphics 'Bruker SHELXTL'
_computing_publication_material 'Bruker SHELXTL'
_computing_structure_refinement 'SHELXL-97 (Sheldrick, 1997)'
_computing_structure_solution 'SHELXS-97 (Sheldrick, 1990)'
_diffrn_ambient_temperature 100(2)
_diffrn_measured_fraction_theta_full 0.952
_diffrn_measured_fraction_theta_max 0.952
_diffrn_measurement_device_type 'CCD area detector'
_diffrn_measurement_method 'phi and omega scans'
_diffrn_radiation_monochromator graphite
_diffrn_radiation_source 'fine-focus sealed tube'
_diffrn_radiation_type MoK\a
_diffrn_radiation_wavelength 0.71073
_diffrn_reflns_av_R_equivalents 0.0385
_diffrn_reflns_av_sigmaI/netI 0.0553
_diffrn_reflns_limit_h_max 16
_diffrn_reflns_limit_h_min -17
_diffrn_reflns_limit_k_max 17
_diffrn_reflns_limit_k_min -17
_diffrn_reflns_limit_l_max 22
_diffrn_reflns_limit_l_min -22
_diffrn_reflns_number 30290
_diffrn_reflns_theta_full 28.42
_diffrn_reflns_theta_max 28.42
_diffrn_reflns_theta_min 1.74
_exptl_absorpt_coefficient_mu 0.998
_exptl_absorpt_correction_T_max 0.8623
_exptl_absorpt_correction_T_min 0.8463
_exptl_absorpt_correction_type multi-scan
_exptl_crystal_colour yellow
_exptl_crystal_density_diffrn 1.592
_exptl_crystal_density_method 'not measured'
_exptl_crystal_description cubic
_exptl_crystal_F_000 1232
_exptl_crystal_size_max 0.17
_exptl_crystal_size_mid 0.16
_exptl_crystal_size_min 0.15
_refine_diff_density_max 1.111
_refine_diff_density_min -0.818
_refine_diff_density_rms 0.103
_refine_ls_extinction_method none
_refine_ls_goodness_of_fit_ref 1.026
_refine_ls_hydrogen_treatment mixed
_refine_ls_matrix_type full
_refine_ls_number_parameters 635
_refine_ls_number_reflns 12161
_refine_ls_number_restraints 6
_refine_ls_restrained_S_all 1.026
_refine_ls_R_factor_all 0.0549
_refine_ls_R_factor_gt 0.0377
_refine_ls_shift/su_max 0.037
_refine_ls_shift/su_mean 0.002
_refine_ls_structure_factor_coef Fsqd
_refine_ls_weighting_details 'calc w=1/[\s^2^(Fo^2^)+(0.0413P)^2^+0.0000P] where P=(Fo^2^+2Fc^2^)/3'
_refine_ls_weighting_scheme calc
_refine_ls_wR_factor_gt 0.0808
_refine_ls_wR_factor_ref 0.0867
_reflns_number_gt 9614
_reflns_number_total 12161
_reflns_threshold_expression >2sigma(I)
_cod_data_source_file om0604425si20060816_092052.cif
_cod_data_source_block sssbf6
_cod_depositor_comments
;
The following automatic conversions were performed:

'_symmetry_cell_setting' value 'Triclinic' changed to 'triclinic'
according to /home/saulius/struct/CIF-dictionaries/cif_core.dic
dictionary named 'cif_core.dic' version 2.4.1 from
2010-06-29.

'_exptl_absorpt_correction_type' value 'multiscan'
changed to 'multi-scan' according to
/home/saulius/struct/CIF-dictionaries/cif_core.dic dictionary named
'cif_core.dic' version 2.4.1 from 2010-06-29.

Automatic conversion script
Id: cif_fix_values 1715 2011-07-08 13:25:40Z adriana 
;
_cod_original_sg_symbol_H-M P-1
_cod_database_code 4074156

loop_
_symmetry_equiv_pos_as_xyz
'x, y, z'
'-x, -y, -z'

loop_
_atom_site_label
_atom_site_type_symbol
_atom_site_fract_x
_atom_site_fract_y
_atom_site_fract_z
_atom_site_U_iso_or_equiv
_atom_site_adp_type
_atom_site_occupancy
_atom_site_symmetry_multiplicity
_atom_site_calc_flag
_atom_site_refinement_flags
Rh1 Rh 0.907230(19) 0.405215(17) 0.273060(12) 0.01191(6) Uani 1 1 d .
C1 C 1.0520(2) 0.3668(2) 0.35095(16) 0.0164(6) Uani 1 1 d .
C2 C 0.9364(3) 0.2742(2) 0.34084(16) 0.0172(6) Uani 1 1 d .
H2 H 0.9189 0.2012 0.3137 0.021 Uiso 1 1 calc R
C3 C 0.8469(3) 0.2884(2) 0.37031(16) 0.0178(6) Uani 1 1 d .
H3 H 0.7724 0.2241 0.3680 0.021 Uiso 1 1 calc R
C4 C 0.8686(3) 0.3979(2) 0.40302(16) 0.0170(6) Uani 1 1 d .
C5 C 0.9803(3) 0.4923(2) 0.40480(16) 0.0164(6) Uani 1 1 d .
H5 H 0.9924 0.5675 0.4215 0.020 Uiso 1 1 calc R
C6 C 1.0731(3) 0.4770(2) 0.38251(16) 0.0165(6) Uani 1 1 d .
H6 H 1.1495 0.5405 0.3887 0.020 Uiso 1 1 calc R
O1 O 1.14302(17) 0.35470(17) 0.32955(12) 0.0203(4) Uani 1 1 d .
H1 H 1.1200 0.2856 0.3116 0.030 Uiso 1 1 calc R
O2 O 0.78970(18) 0.42064(17) 0.43348(12) 0.0217(5) Uani 1 1 d .
H2A H 0.7274 0.3997 0.3975 0.033 Uiso 1 1 calc R
P1 P 0.90434(6) 0.34036(6) 0.15183(4) 0.01305(14) Uani 1 1 d .
P2 P 0.83605(6) 0.51753(6) 0.22920(4) 0.01405(15) Uani 1 1 d .
O3 O 0.95704(17) 0.25004(16) 0.15516(11) 0.0156(4) Uani 1 1 d .
O4 O 0.78645(16) 0.27640(16) 0.08066(11) 0.0159(4) Uani 1 1 d .
O5 O 0.97545(17) 0.42605(15) 0.09686(11) 0.0156(4) Uani 1 1 d .
O6 O 0.92827(17) 0.65074(15) 0.23812(11) 0.0164(4) Uani 1 1 d .
O7 O 0.74398(17) 0.53297(16) 0.27600(11) 0.0170(4) Uani 1 1 d .
O8 O 0.77517(17) 0.48898(16) 0.13640(11) 0.0171(4) Uani 1 1 d .
C7 C 1.0839(2) 0.5255(2) 0.12507(16) 0.0152(6) Uani 1 1 d .
C8 C 1.1809(3) 0.5258(2) 0.17546(17) 0.0195(6) Uani 1 1 d .
H8 H 1.1744 0.4593 0.1959 0.023 Uiso 1 1 calc R
C9 C 1.2888(3) 0.6274(3) 0.19517(18) 0.0242(7) Uani 1 1 d .
H9 H 1.3569 0.6302 0.2295 0.029 Uiso 1 1 calc R
C10 C 1.2969(3) 0.7237(3) 0.16497(19) 0.0254(7) Uani 1 1 d .
H10 H 1.3706 0.7919 0.1781 0.031 Uiso 1 1 calc R
C11 C 1.1986(3) 0.7207(3) 0.11601(19) 0.0256(7) Uani 1 1 d .
H11 H 1.2046 0.7874 0.0960 0.031 Uiso 1 1 calc R
C12 C 1.0905(3) 0.6213(2) 0.09547(17) 0.0190(6) Uani 1 1 d .
H12 H 1.0225 0.6194 0.0617 0.023 Uiso 1 1 calc R
C13 C 0.9510(3) 0.1855(2) 0.08297(16) 0.0172(6) Uani 1 1 d .
C14 C 0.8637(3) 0.0733(3) 0.06135(19) 0.0236(7) Uani 1 1 d .
H14 H 0.8096 0.0399 0.0944 0.028 Uiso 1 1 calc R
C15 C 0.8565(3) 0.0104(3) -0.0093(2) 0.0322(8) Uani 1 1 d .
H15 H 0.7968 -0.0669 -0.0253 0.039 Uiso 1 1 calc R
C16 C 0.9357(3) 0.0593(3) -0.0567(2) 0.0368(9) Uani 1 1 d .
H16 H 0.9291 0.0158 -0.1057 0.044 Uiso 1 1 calc R
C17 C 1.0243(4) 0.1706(3) -0.0338(2) 0.0362(9) Uani 1 1 d .
H17 H 1.0791 0.2034 -0.0665 0.043 Uiso 1 1 calc R
C18 C 1.0330(3) 0.2347(3) 0.03738(19) 0.0265(7) Uani 1 1 d .
H18 H 1.0944 0.3112 0.0544 0.032 Uiso 1 1 calc R
C19 C 0.6732(2) 0.1994(2) 0.08810(17) 0.0151(6) Uani 1 1 d .
C20 C 0.6544(3) 0.1312(2) 0.14649(17) 0.0171(6) Uani 1 1 d .
H20 H 0.7199 0.1364 0.1852 0.021 Uiso 1 1 calc R
C21 C 0.5375(3) 0.0547(2) 0.14744(19) 0.0226(7) Uani 1 1 d .
H21 H 0.5229 0.0079 0.1875 0.027 Uiso 1 1 calc R
C22 C 0.4426(3) 0.0467(2) 0.09028(19) 0.0230(7) Uani 1 1 d .
H22 H 0.3632 -0.0059 0.0910 0.028 Uiso 1 1 calc R
C23 C 0.4634(3) 0.1154(2) 0.03185(18) 0.0230(7) Uani 1 1 d .
H23 H 0.3981 0.1096 -0.0074 0.028 Uiso 1 1 calc R
C24 C 0.5789(3) 0.1923(2) 0.03066(17) 0.0188(6) Uani 1 1 d .
H24 H 0.5933 0.2398 -0.0090 0.023 Uiso 1 1 calc R
C25 C 0.7256(2) 0.5472(2) 0.08938(17) 0.0170(6) Uani 1 1 d .
C26 C 0.7030(3) 0.5129(2) 0.00746(17) 0.0188(6) Uani 1 1 d .
H26 H 0.7237 0.4574 -0.0134 0.023 Uiso 1 1 calc R
C27 C 0.6495(3) 0.5613(3) -0.04381(18) 0.0229(7) Uani 1 1 d .
H27 H 0.6331 0.5389 -0.1004 0.028 Uiso 1 1 calc R
C28 C 0.6200(3) 0.6424(3) -0.01240(19) 0.0261(7) Uani 1 1 d .
H28 H 0.5825 0.6748 -0.0474 0.031 Uiso 1 1 calc R
C29 C 0.6453(3) 0.6759(3) 0.06973(18) 0.0257(7) Uani 1 1 d .
H29 H 0.6257 0.7321 0.0908 0.031 Uiso 1 1 calc R
C30 C 0.6989(3) 0.6288(2) 0.12202(18) 0.0207(6) Uani 1 1 d .
H30 H 0.7166 0.6521 0.1786 0.025 Uiso 1 1 calc R
C31 C 1.0140(3) 0.7113(2) 0.30993(17) 0.0171(6) Uani 1 1 d .
C32 C 1.1276(3) 0.7215(2) 0.31793(18) 0.0193(6) Uani 1 1 d .
H32 H 1.1474 0.6881 0.2755 0.023 Uiso 1 1 calc R
C33 C 1.2118(3) 0.7813(2) 0.38894(18) 0.0227(7) Uani 1 1 d .
H33 H 1.2897 0.7879 0.3958 0.027 Uiso 1 1 calc R
C34 C 1.1830(3) 0.8316(2) 0.44986(18) 0.0248(7) Uani 1 1 d .
H34 H 1.2411 0.8726 0.4984 0.030 Uiso 1 1 calc R
C35 C 1.0700(3) 0.8224(2) 0.44020(18) 0.0242(7) Uani 1 1 d .
H35 H 1.0510 0.8578 0.4820 0.029 Uiso 1 1 calc R
C36 C 0.9839(3) 0.7618(2) 0.36985(17) 0.0201(6) Uani 1 1 d .
H36 H 0.9060 0.7553 0.3630 0.024 Uiso 1 1 calc R
C37 C 0.6215(2) 0.4618(2) 0.26467(16) 0.0165(6) Uani 1 1 d .
C38 C 0.5599(3) 0.5100(3) 0.29834(18) 0.0223(6) Uani 1 1 d .
H38 H 0.6008 0.5857 0.3281 0.027 Uiso 1 1 calc R
C39 C 0.4372(3) 0.4460(3) 0.28802(18) 0.0254(7) Uani 1 1 d .
H39 H 0.3940 0.4782 0.3110 0.030 Uiso 1 1 calc R
C40 C 0.3775(3) 0.3363(3) 0.24479(18) 0.0234(7) Uani 1 1 d .
H40 H 0.2935 0.2931 0.2378 0.028 Uiso 1 1 calc R
C41 C 0.4406(3) 0.2901(3) 0.21189(17) 0.0225(7) Uani 1 1 d .
H41 H 0.3993 0.2147 0.1817 0.027 Uiso 1 1 calc R
C42 C 0.5641(3) 0.3517(2) 0.22197(17) 0.0203(6) Uani 1 1 d .
H42 H 0.6075 0.3188 0.2000 0.024 Uiso 1 1 calc R
Sb1 Sb 0.703555(17) 0.904797(16) 0.310604(12) 0.01966(6) Uani 1 1 d .
F1 F 0.6086(2) 0.8233(2) 0.37627(17) 0.0691(8) Uani 1 1 d .
F2 F 0.8334(2) 0.98152(18) 0.39870(12) 0.0487(6) Uani 1 1 d .
F3 F 0.79804(18) 0.98947(19) 0.24440(13) 0.0448(6) Uani 1 1 d .
F4 F 0.57661(18) 0.83006(18) 0.22069(14) 0.0511(6) Uani 1 1 d .
F5 F 0.6591(2) 1.02023(18) 0.32624(13) 0.0482(6) Uani 1 1 d .
F6 F 0.75132(19) 0.79227(17) 0.29522(13) 0.0446(6) Uani 1 1 d .
O9 O 0.86891(19) 0.84449(17) 0.64990(12) 0.0249(5) Uani 1 1 d .
O10 O 0.57851(19) 0.25320(19) 0.42934(14) 0.0303(5) Uani 1 1 d .
C43 C 0.4644(3) 0.0458(3) 0.3996(3) 0.0498(11) Uani 1 1 d .
H43A H 0.5306 0.0405 0.4338 0.075 Uiso 1 1 calc R
H43B H 0.4237 -0.0196 0.3553 0.075 Uiso 1 1 calc R
H43C H 0.4078 0.0456 0.4315 0.075 Uiso 1 1 calc R
C44 C 0.5116(3) 0.1536(3) 0.3665(2) 0.0312(8) Uani 1 1 d .
H44A H 0.5639 0.1510 0.3310 0.037 Uiso 1 1 calc R
H44B H 0.4442 0.1601 0.3336 0.037 Uiso 1 1 calc R
C45 C 0.5032(3) 0.2892(3) 0.4632(2) 0.0352(8) Uani 1 1 d .
H45A H 0.4486 0.2271 0.4871 0.042 Uiso 1 1 calc R
H45B H 0.4542 0.3063 0.4204 0.042 Uiso 1 1 calc R
C46 C 0.5768(4) 0.3918(4) 0.5254(3) 0.0615(14) Uani 1 1 d .
H46A H 0.6212 0.3733 0.5693 0.092 Uiso 1 1 calc R
H46B H 0.5251 0.4184 0.5462 0.092 Uiso 1 1 calc R
H46C H 0.6330 0.4521 0.5020 0.092 Uiso 1 1 calc R
C47 C 0.8368(3) 0.9913(3) 0.7227(2) 0.0297(8) Uani 1 1 d .
H47A H 0.8023 1.0075 0.6728 0.045 Uiso 1 1 calc R
H47B H 0.8779 1.0610 0.7635 0.045 Uiso 1 1 calc R
H47C H 0.7730 0.9322 0.7421 0.045 Uiso 1 1 calc R
C48 C 0.7903(3) 0.7451(3) 0.51346(19) 0.0284(7) Uani 1 1 d .
H48A H 0.8501 0.7176 0.5178 0.043 Uiso 1 1 calc R
H48B H 0.7676 0.7536 0.4578 0.043 Uiso 1 1 calc R
H48C H 0.7197 0.6901 0.5294 0.043 Uiso 1 1 calc R
C49 C 0.8420(3) 0.8591(3) 0.56798(19) 0.0269(7) Uani 1 1 d U
H49A H 0.9156 0.9141 0.5539 0.032 Uiso 1 1 calc R
H49B H 0.7839 0.8897 0.5613 0.032 Uiso 1 1 calc R
C50 C 0.9248(3) 0.9498(3) 0.7072(2) 0.0281(7) Uani 1 1 d .
H50A H 0.9881 1.0091 0.6867 0.034 Uiso 1 1 calc R
H50B H 0.9631 0.9381 0.7584 0.034 Uiso 1 1 calc R

loop_
_atom_site_aniso_label
_atom_site_aniso_U_11
_atom_site_aniso_U_22
_atom_site_aniso_U_33
_atom_site_aniso_U_23
_atom_site_aniso_U_13
_atom_site_aniso_U_12
Rh1 0.01185(11) 0.01191(11) 0.01186(11) 0.00290(8) 0.00222(8) 0.00548(9)
C1 0.0166(15) 0.0213(15) 0.0144(14) 0.0077(12) 0.0019(11) 0.0113(13)
C2 0.0214(16) 0.0146(14) 0.0147(14) 0.0044(11) 0.0008(12) 0.0086(12)
C3 0.0150(14) 0.0171(14) 0.0180(14) 0.0056(12) 0.0036(12) 0.0044(12)
C4 0.0185(15) 0.0236(15) 0.0112(13) 0.0064(11) 0.0023(11) 0.0116(13)
C5 0.0220(15) 0.0173(14) 0.0094(13) 0.0051(11) -0.0003(11) 0.0096(12)
C6 0.0155(15) 0.0165(14) 0.0133(13) 0.0043(11) -0.0014(11) 0.0051(12)
O1 0.0165(11) 0.0205(11) 0.0280(11) 0.0064(9) 0.0072(9) 0.0111(9)
O2 0.0188(11) 0.0301(12) 0.0184(11) 0.0021(9) 0.0055(9) 0.0132(10)
P1 0.0118(4) 0.0122(3) 0.0139(3) 0.0026(3) 0.0020(3) 0.0048(3)
P2 0.0153(4) 0.0145(3) 0.0131(3) 0.0025(3) 0.0019(3) 0.0081(3)
O3 0.0158(10) 0.0156(10) 0.0159(10) 0.0010(8) 0.0030(8) 0.0082(8)
O4 0.0133(10) 0.0164(10) 0.0156(10) 0.0005(8) 0.0018(8) 0.0059(8)
O5 0.0165(10) 0.0130(9) 0.0147(10) 0.0023(8) 0.0030(8) 0.0047(8)
O6 0.0175(10) 0.0126(9) 0.0171(10) 0.0020(8) 0.0014(8) 0.0061(8)
O7 0.0159(10) 0.0179(10) 0.0178(10) 0.0013(8) 0.0042(8) 0.0085(9)
O8 0.0199(11) 0.0194(10) 0.0139(10) 0.0028(8) 0.0008(8) 0.0120(9)
C7 0.0140(14) 0.0150(13) 0.0148(13) 0.0007(11) 0.0057(11) 0.0046(12)
C8 0.0204(16) 0.0177(14) 0.0215(15) 0.0036(12) 0.0053(12) 0.0096(13)
C9 0.0177(16) 0.0268(17) 0.0249(16) 0.0004(13) 0.0028(13) 0.0090(14)
C10 0.0168(16) 0.0204(16) 0.0330(18) 0.0034(14) 0.0106(14) 0.0017(13)
C11 0.0296(18) 0.0186(15) 0.0261(17) 0.0069(13) 0.0103(14) 0.0071(14)
C12 0.0193(15) 0.0213(15) 0.0173(14) 0.0051(12) 0.0043(12) 0.0100(13)
C13 0.0190(15) 0.0203(15) 0.0159(14) 0.0024(12) 0.0017(12) 0.0133(13)
C14 0.0152(15) 0.0237(16) 0.0313(17) -0.0012(13) 0.0034(13) 0.0102(13)
C15 0.0231(18) 0.0356(19) 0.037(2) -0.0134(16) -0.0068(15) 0.0206(16)
C16 0.054(2) 0.056(2) 0.0202(17) -0.0028(16) 0.0015(16) 0.047(2)
C17 0.061(3) 0.047(2) 0.0316(19) 0.0195(17) 0.0277(18) 0.043(2)
C18 0.0334(19) 0.0233(16) 0.0341(18) 0.0111(14) 0.0167(15) 0.0190(15)
C19 0.0139(14) 0.0099(13) 0.0220(15) -0.0012(11) 0.0051(11) 0.0062(11)
C20 0.0176(15) 0.0153(14) 0.0182(14) -0.0009(11) 0.0002(12) 0.0094(12)
C21 0.0237(17) 0.0148(14) 0.0280(17) 0.0035(13) 0.0058(13) 0.0078(13)
C22 0.0151(15) 0.0137(14) 0.0354(18) -0.0003(13) 0.0038(13) 0.0041(12)
C23 0.0196(16) 0.0189(15) 0.0279(17) -0.0026(13) -0.0021(13) 0.0103(13)
C24 0.0201(15) 0.0139(14) 0.0186(15) -0.0003(11) -0.0012(12) 0.0071(12)
C25 0.0151(14) 0.0182(14) 0.0174(14) 0.0074(12) 0.0018(11) 0.0075(12)
C26 0.0205(15) 0.0196(15) 0.0183(15) 0.0038(12) 0.0061(12) 0.0103(13)
C27 0.0253(17) 0.0276(17) 0.0169(15) 0.0062(13) 0.0032(13) 0.0134(14)
C28 0.0302(18) 0.0339(18) 0.0242(16) 0.0141(14) 0.0063(14) 0.0222(16)
C29 0.0313(18) 0.0305(18) 0.0260(17) 0.0103(14) 0.0086(14) 0.0221(16)
C30 0.0258(17) 0.0236(16) 0.0187(15) 0.0060(12) 0.0058(13) 0.0161(14)
C31 0.0204(15) 0.0098(13) 0.0185(14) 0.0031(11) 0.0032(12) 0.0050(12)
C32 0.0198(15) 0.0154(14) 0.0222(15) 0.0045(12) 0.0069(12) 0.0067(13)
C33 0.0169(15) 0.0154(14) 0.0315(17) 0.0079(13) 0.0058(13) 0.0030(13)
C34 0.0261(17) 0.0173(15) 0.0218(16) 0.0026(13) 0.0015(13) 0.0038(14)
C35 0.0286(18) 0.0185(15) 0.0232(16) 0.0014(13) 0.0095(13) 0.0080(14)
C36 0.0228(16) 0.0159(14) 0.0253(16) 0.0056(12) 0.0083(13) 0.0109(13)
C37 0.0165(15) 0.0213(15) 0.0145(14) 0.0059(12) 0.0036(11) 0.0107(12)
C38 0.0238(17) 0.0200(15) 0.0229(16) 0.0009(12) 0.0045(13) 0.0108(13)
C39 0.0268(18) 0.0304(18) 0.0262(17) 0.0066(14) 0.0125(14) 0.0171(15)
C40 0.0179(16) 0.0316(17) 0.0239(16) 0.0109(14) 0.0085(13) 0.0120(14)
C41 0.0253(17) 0.0170(15) 0.0208(15) 0.0009(12) 0.0064(13) 0.0060(13)
C42 0.0220(16) 0.0196(15) 0.0205(15) 0.0014(12) 0.0069(12) 0.0103(13)
Sb1 0.01827(11) 0.01445(10) 0.02640(12) 0.00333(8) 0.00356(8) 0.00833(8)
F1 0.0625(17) 0.0857(19) 0.096(2) 0.0666(17) 0.0557(16) 0.0452(15)
F2 0.0533(14) 0.0476(14) 0.0314(11) -0.0136(10) -0.0151(10) 0.0235(12)
F3 0.0354(12) 0.0601(15) 0.0503(13) 0.0315(12) 0.0225(10) 0.0240(11)
F4 0.0292(12) 0.0389(12) 0.0661(15) -0.0081(11) -0.0225(11) 0.0138(10)
F5 0.0661(16) 0.0403(13) 0.0584(14) 0.0064(11) 0.0142(12) 0.0427(12)
F6 0.0498(13) 0.0354(12) 0.0542(14) -0.0067(10) -0.0066(11) 0.0337(11)
O9 0.0288(12) 0.0222(11) 0.0270(12) 0.0042(9) 0.0039(10) 0.0158(10)
O10 0.0191(12) 0.0310(13) 0.0390(14) 0.0011(11) 0.0090(10) 0.0101(10)
C43 0.033(2) 0.040(2) 0.081(3) 0.023(2) 0.020(2) 0.0158(19)
C44 0.0257(18) 0.0297(18) 0.037(2) 0.0062(15) 0.0045(15) 0.0131(15)
C45 0.0260(19) 0.049(2) 0.0311(19) 0.0053(17) 0.0115(15) 0.0167(18)
C46 0.031(2) 0.069(3) 0.072(3) -0.027(3) 0.014(2) 0.018(2)
C47 0.0336(19) 0.0315(18) 0.0281(18) 0.0049(15) 0.0052(15) 0.0194(16)
C48 0.0323(19) 0.0359(19) 0.0252(17) 0.0079(14) 0.0069(14) 0.0224(16)
C49 0.0295(17) 0.0273(16) 0.0314(17) 0.0088(14) 0.0088(14) 0.0185(14)
C50 0.0225(17) 0.0284(17) 0.0328(18) 0.0041(14) 0.0022(14) 0.0131(15)

loop_
_atom_type_symbol
_atom_type_description
_atom_type_scat_dispersion_real
_atom_type_scat_dispersion_imag
_atom_type_scat_source
C C 0.0033 0.0016 'International Tables Vol C Tables 4.2.6.8 and 6.1.1.4'
H H 0.0000 0.0000 'International Tables Vol C Tables 4.2.6.8 and 6.1.1.4'
O O 0.0106 0.0060 'International Tables Vol C Tables 4.2.6.8 and 6.1.1.4'
F F 0.0171 0.0103 'International Tables Vol C Tables 4.2.6.8 and 6.1.1.4'
P P 0.1023 0.0942 'International Tables Vol C Tables 4.2.6.8 and 6.1.1.4'
Rh Rh -1.1178 0.9187 'International Tables Vol C Tables 4.2.6.8 and 6.1.1.4'
Sb Sb -0.5866 1.5461 'International Tables Vol C Tables 4.2.6.8 and 6.1.1.4'

loop_
_geom_angle_atom_site_label_1
_geom_angle_atom_site_label_2
_geom_angle_atom_site_label_3
_geom_angle
P1 Rh1 P2 91.67(3)
P1 Rh1 C5 159.67(8)
P2 Rh1 C5 98.23(7)
P1 Rh1 C2 100.33(7)
P2 Rh1 C2 162.14(8)
C5 Rh1 C2 74.76(10)
P1 Rh1 C6 124.89(7)
P2 Rh1 C6 119.90(7)
C5 Rh1 C6 35.16(10)
C2 Rh1 C6 63.16(10)
P1 Rh1 C3 123.55(7)
P2 Rh1 C3 126.98(7)
C5 Rh1 C3 62.98(10)
C2 Rh1 C3 35.19(10)
C6 Rh1 C3 73.88(10)
P1 Rh1 C1 101.61(7)
P2 Rh1 C1 153.80(7)
C5 Rh1 C1 62.78(10)
C2 Rh1 C1 35.37(10)
C6 Rh1 C1 34.69(9)
C3 Rh1 C1 62.75(10)
P1 Rh1 C4 157.48(7)
P2 Rh1 C4 101.93(7)
C5 Rh1 C4 35.49(10)
C2 Rh1 C4 62.74(10)
C6 Rh1 C4 62.92(10)
C3 Rh1 C4 34.45(9)
C1 Rh1 C4 73.60(9)
O1 C1 C6 118.1(3)
O1 C1 C2 122.9(3)
C6 C1 C2 119.0(3)
O1 C1 Rh1 128.89(18)
C6 C1 Rh1 72.01(15)
C2 C1 Rh1 69.56(15)
C3 C2 C1 121.1(3)
C3 C2 Rh1 75.07(16)
C1 C2 Rh1 75.07(15)
C4 C3 C2 119.5(3)
C4 C3 Rh1 72.92(16)
C2 C3 Rh1 69.74(15)
O2 C4 C3 124.2(3)
O2 C4 C5 116.9(2)
C3 C4 C5 118.9(3)
O2 C4 Rh1 129.87(18)
C3 C4 Rh1 72.63(16)
C5 C4 Rh1 69.12(15)
C6 C5 C4 121.5(3)
C6 C5 Rh1 74.90(16)
C4 C5 Rh1 75.39(16)
C5 C6 C1 119.4(3)
C5 C6 Rh1 69.93(15)
C1 C6 Rh1 73.30(16)
O5 P1 O4 92.17(10)
O5 P1 O3 104.55(10)
O4 P1 O3 103.00(10)
O5 P1 Rh1 120.38(8)
O4 P1 Rh1 124.32(8)
O3 P1 Rh1 109.45(7)
O8 P2 O6 100.30(10)
O8 P2 O7 106.50(10)
O6 P2 O7 97.68(10)
O8 P2 Rh1 116.24(8)
O6 P2 Rh1 117.70(8)
O7 P2 Rh1 115.79(8)
C13 O3 P1 120.02(16)
C19 O4 P1 126.20(17)
C7 O5 P1 125.05(17)
C31 O6 P2 121.12(16)
C37 O7 P2 128.39(17)
C25 O8 P2 130.02(18)
C12 C7 C8 122.2(3)
C12 C7 O5 115.6(2)
C8 C7 O5 122.0(2)
C7 C8 C9 117.8(3)
C10 C9 C8 120.5(3)
C11 C10 C9 120.2(3)
C10 C11 C12 120.7(3)
C7 C12 C11 118.6(3)
C18 C13 C14 121.8(3)
C18 C13 O3 119.9(3)
C14 C13 O3 118.3(3)
C15 C14 C13 118.6(3)
C16 C15 C14 120.3(3)
C17 C16 C15 120.7(3)
C16 C17 C18 119.6(3)
C13 C18 C17 119.0(3)
C20 C19 C24 121.5(3)
C20 C19 O4 123.2(2)
C24 C19 O4 115.2(2)
C19 C20 C21 118.7(3)
C22 C21 C20 120.3(3)
C21 C22 C23 120.1(3)
C24 C23 C22 120.2(3)
C23 C24 C19 119.2(3)
C30 C25 C26 122.5(3)
C30 C25 O8 123.3(2)
C26 C25 O8 114.2(2)
C25 C26 C27 118.6(3)
C28 C27 C26 120.0(3)
C29 C28 C27 119.9(3)
C28 C29 C30 121.0(3)
C25 C30 C29 118.0(3)
C36 C31 C32 121.8(3)
C36 C31 O6 119.2(3)
C32 C31 O6 119.0(2)
C33 C32 C31 118.7(3)
C34 C33 C32 120.3(3)
C35 C34 C33 120.1(3)
C34 C35 C36 120.5(3)
C31 C36 C35 118.5(3)
C42 C37 C38 121.6(3)
C42 C37 O7 123.2(3)
C38 C37 O7 115.2(2)
C37 C38 C39 118.9(3)
C40 C39 C38 120.7(3)
C41 C40 C39 119.4(3)
C40 C41 C42 121.3(3)
C37 C42 C41 118.1(3)
F1 Sb1 F6 90.08(11)
F1 Sb1 F4 90.76(12)
F6 Sb1 F4 90.60(9)
F1 Sb1 F2 90.83(12)
F6 Sb1 F2 89.22(9)
F4 Sb1 F2 178.40(11)
F1 Sb1 F3 178.69(10)
F6 Sb1 F3 91.22(10)
F4 Sb1 F3 89.08(10)
F2 Sb1 F3 89.34(10)
F1 Sb1 F5 90.88(11)
F6 Sb1 F5 178.74(10)
F4 Sb1 F5 90.22(10)
F2 Sb1 F5 89.94(10)
F3 Sb1 F5 87.83(10)
C49 O9 C50 113.7(2)
C45 O10 C44 112.7(2)
O10 C44 C43 112.0(3)
O10 C45 C46 109.9(3)
O9 C49 C48 109.0(2)
O9 C50 C47 112.3(3)

loop_
_geom_bond_atom_site_label_1
_geom_bond_atom_site_label_2
_geom_bond_distance
Rh1 P1 2.1741(7)
Rh1 P2 2.1829(7)
Rh1 C5 2.285(3)
Rh1 C2 2.294(3)
Rh1 C6 2.349(3)
Rh1 C3 2.363(3)
Rh1 C1 2.365(3)
Rh1 C4 2.366(3)
C1 O1 1.352(3)
C1 C6 1.405(4)
C1 C2 1.417(4)
C2 C3 1.409(4)
C3 C4 1.400(4)
C4 O2 1.347(3)
C4 C5 1.420(4)
C5 C6 1.401(4)
P1 O5 1.6011(19)
P1 O4 1.6019(19)
P1 O3 1.6150(19)
P2 O8 1.5827(19)
P2 O6 1.6095(19)
P2 O7 1.611(2)
O3 C13 1.418(3)
O4 C19 1.394(3)
O5 C7 1.398(3)
O6 C31 1.403(3)
O7 C37 1.398(3)
O8 C25 1.417(3)
C7 C12 1.380(4)
C7 C8 1.387(4)
C8 C9 1.401(4)
C9 C10 1.384(4)
C10 C11 1.374(4)
C11 C12 1.388(4)
C13 C18 1.379(4)
C13 C14 1.380(4)
C14 C15 1.379(4)
C15 C16 1.378(5)
C16 C17 1.376(5)
C17 C18 1.389(4)
C19 C20 1.384(4)
C19 C24 1.387(4)
C20 C21 1.396(4)
C21 C22 1.384(4)
C22 C23 1.389(4)
C23 C24 1.384(4)
C25 C30 1.378(4)
C25 C26 1.381(4)
C26 C27 1.390(4)
C27 C28 1.389(4)
C28 C29 1.380(4)
C29 C30 1.389(4)
C31 C36 1.382(4)
C31 C32 1.385(4)
C32 C33 1.385(4)
C33 C34 1.383(4)
C34 C35 1.379(4)
C35 C36 1.388(4)
C37 C42 1.379(4)
C37 C38 1.382(4)
C38 C39 1.390(4)
C39 C40 1.379(4)
C40 C41 1.375(4)
C41 C42 1.397(4)
Sb1 F1 1.850(2)
Sb1 F6 1.8634(18)
Sb1 F4 1.8662(19)
Sb1 F2 1.868(2)
Sb1 F3 1.8693(19)
Sb1 F5 1.8708(18)
O9 C49 1.438(4)
O9 C50 1.443(4)
O10 C45 1.433(4)
O10 C44 1.447(4)
C43 C44 1.488(5)
C45 C46 1.472(5)
C47 C50 1.510(4)
C48 C49 1.508(4)

loop_
_geom_hbond_atom_site_label_D
_geom_hbond_atom_site_label_H
_geom_hbond_atom_site_label_A
_geom_hbond_distance_DH
_geom_hbond_distance_HA
_geom_hbond_distance_DA
_geom_hbond_angle_DHA
_geom_hbond_site_symmetry_A
O2 H2A O10 0.84 2.23 2.621(3) 108.6 .
O1 H1 O9 0.84 1.95 2.633(3) 137.9 2_766

loop_
_geom_torsion_atom_site_label_1
_geom_torsion_atom_site_label_2
_geom_torsion_atom_site_label_3
_geom_torsion_atom_site_label_4
_geom_torsion
P1 Rh1 C1 O1 24.9(2)
P2 Rh1 C1 O1 -94.1(3)
C5 Rh1 C1 O1 -141.3(3)
C2 Rh1 C1 O1 116.4(3)
C6 Rh1 C1 O1 -112.0(3)
C3 Rh1 C1 O1 146.8(3)
C4 Rh1 C1 O1 -177.8(3)
P1 Rh1 C1 C6 136.82(15)
P2 Rh1 C1 C6 17.8(3)
C5 Rh1 C1 C6 -29.30(16)
C2 Rh1 C1 C6 -131.7(3)
C3 Rh1 C1 C6 -101.26(18)
C4 Rh1 C1 C6 -65.88(17)
P1 Rh1 C1 C2 -91.53(16)
P2 Rh1 C1 C2 149.47(15)
C5 Rh1 C1 C2 102.36(18)
C6 Rh1 C1 C2 131.7(3)
C3 Rh1 C1 C2 30.40(16)
C4 Rh1 C1 C2 65.78(17)
O1 C1 C2 C3 174.4(2)
C6 C1 C2 C3 -7.5(4)
Rh1 C1 C2 C3 -61.8(2)
O1 C1 C2 Rh1 -123.8(2)
C6 C1 C2 Rh1 54.3(2)
P1 Rh1 C2 C3 -135.76(15)
P2 Rh1 C2 C3 -4.3(3)
C5 Rh1 C2 C3 64.49(17)
C6 Rh1 C2 C3 100.22(18)
C1 Rh1 C2 C3 128.7(2)
C4 Rh1 C2 C3 28.48(16)
P1 Rh1 C2 C1 95.56(16)
P2 Rh1 C2 C1 -133.0(2)
C5 Rh1 C2 C1 -64.20(17)
C6 Rh1 C2 C1 -28.46(16)
C3 Rh1 C2 C1 -128.7(2)
C4 Rh1 C2 C1 -100.20(18)
C1 C2 C3 C4 6.4(4)
Rh1 C2 C3 C4 -55.4(2)
C1 C2 C3 Rh1 61.8(2)
P1 Rh1 C3 C4 -173.09(13)
P2 Rh1 C3 C4 -50.19(19)
C5 Rh1 C3 C4 29.27(16)
C2 Rh1 C3 C4 131.5(2)
C6 Rh1 C3 C4 65.39(17)
C1 Rh1 C3 C4 100.92(18)
P1 Rh1 C3 C2 55.45(18)
P2 Rh1 C3 C2 178.35(13)
C5 Rh1 C3 C2 -102.19(18)
C6 Rh1 C3 C2 -66.07(17)
C1 Rh1 C3 C2 -30.55(16)
C4 Rh1 C3 C2 -131.5(2)
C2 C3 C4 O2 -179.3(2)
Rh1 C3 C4 O2 126.8(3)
C2 C3 C4 C5 0.7(4)
Rh1 C3 C4 C5 -53.2(2)
C2 C3 C4 Rh1 53.9(2)
P1 Rh1 C4 O2 -105.2(3)
P2 Rh1 C4 O2 20.8(3)
C5 Rh1 C4 O2 108.2(3)
C2 Rh1 C4 O2 -149.5(3)
C6 Rh1 C4 O2 138.4(3)
C3 Rh1 C4 O2 -120.4(3)
C1 Rh1 C4 O2 174.1(3)
P1 Rh1 C4 C3 15.2(3)
P2 Rh1 C4 C3 141.16(15)
C5 Rh1 C4 C3 -131.4(2)
C2 Rh1 C4 C3 -29.07(16)
C6 Rh1 C4 C3 -101.19(18)
C1 Rh1 C4 C3 -65.50(17)
P1 Rh1 C4 C5 146.56(17)
P2 Rh1 C4 C5 -87.46(15)
C2 Rh1 C4 C5 102.31(18)
C6 Rh1 C4 C5 30.19(15)
C3 Rh1 C4 C5 131.4(2)
C1 Rh1 C4 C5 65.88(16)
O2 C4 C5 C6 173.2(2)
C3 C4 C5 C6 -6.8(4)
Rh1 C4 C5 C6 -61.6(2)
O2 C4 C5 Rh1 -125.2(2)
C3 C4 C5 Rh1 54.9(2)
P1 Rh1 C5 C6 -13.6(3)
P2 Rh1 C5 C6 -131.99(15)
C2 Rh1 C5 C6 64.80(16)
C3 Rh1 C5 C6 100.52(18)
C1 Rh1 C5 C6 28.92(15)
C4 Rh1 C5 C6 129.0(2)
P1 Rh1 C5 C4 -142.61(18)
P2 Rh1 C5 C4 99.03(15)
C2 Rh1 C5 C4 -64.18(16)
C6 Rh1 C5 C4 -129.0(2)
C3 Rh1 C5 C4 -28.46(15)
C1 Rh1 C5 C4 -100.05(17)
C4 C5 C6 C1 5.7(4)
Rh1 C5 C6 C1 -56.2(2)
C4 C5 C6 Rh1 61.9(2)
O1 C1 C6 C5 179.6(2)
C2 C1 C6 C5 1.4(4)
Rh1 C1 C6 C5 54.5(2)
O1 C1 C6 Rh1 125.1(2)
C2 C1 C6 Rh1 -53.2(2)
P1 Rh1 C6 C5 174.27(13)
P2 Rh1 C6 C5 58.05(17)
C2 Rh1 C6 C5 -101.93(18)
C3 Rh1 C6 C5 -65.74(17)
C1 Rh1 C6 C5 -130.9(2)
C4 Rh1 C6 C5 -30.46(16)
P1 Rh1 C6 C1 -54.81(18)
P2 Rh1 C6 C1 -171.03(14)
C5 Rh1 C6 C1 130.9(2)
C2 Rh1 C6 C1 28.99(16)
C3 Rh1 C6 C1 65.18(17)
C4 Rh1 C6 C1 100.46(18)
P2 Rh1 P1 O5 57.28(9)
C5 Rh1 P1 O5 -62.1(2)
C2 Rh1 P1 O5 -136.01(11)
C6 Rh1 P1 O5 -71.63(12)
C3 Rh1 P1 O5 -164.86(12)
C1 Rh1 P1 O5 -99.99(11)
C4 Rh1 P1 O5 -175.10(19)
P2 Rh1 P1 O4 -59.67(9)
C5 Rh1 P1 O4 -179.1(2)
C2 Rh1 P1 O4 107.03(11)
C6 Rh1 P1 O4 171.41(12)
C3 Rh1 P1 O4 78.19(12)
C1 Rh1 P1 O4 143.06(11)
C4 Rh1 P1 O4 67.9(2)
P2 Rh1 P1 O3 178.33(8)
C5 Rh1 P1 O3 58.9(2)
C2 Rh1 P1 O3 -14.97(11)
C6 Rh1 P1 O3 49.41(12)
C3 Rh1 P1 O3 -43.82(12)
C1 Rh1 P1 O3 21.05(11)
C4 Rh1 P1 O3 -54.1(2)
P1 Rh1 P2 O8 17.25(9)
C5 Rh1 P2 O8 179.44(11)
C2 Rh1 P2 O8 -115.2(2)
C6 Rh1 P2 O8 149.85(12)
C3 Rh1 P2 O8 -118.32(12)
C1 Rh1 P2 O8 138.26(17)
C4 Rh1 P2 O8 -144.69(11)
P1 Rh1 P2 O6 -101.69(9)
C5 Rh1 P2 O6 60.50(11)
C2 Rh1 P2 O6 125.9(2)
C6 Rh1 P2 O6 30.91(12)
C3 Rh1 P2 O6 122.74(12)
C1 Rh1 P2 O6 19.32(19)
C4 Rh1 P2 O6 96.37(11)
P1 Rh1 P2 O7 143.40(8)
C5 Rh1 P2 O7 -54.42(11)
C2 Rh1 P2 O7 10.9(3)
C6 Rh1 P2 O7 -84.00(12)
C3 Rh1 P2 O7 7.83(12)
C1 Rh1 P2 O7 -95.59(18)
C4 Rh1 P2 O7 -18.54(11)
O5 P1 O3 C13 -57.4(2)
O4 P1 O3 C13 38.3(2)
Rh1 P1 O3 C13 172.35(17)
O5 P1 O4 C19 -167.7(2)
O3 P1 O4 C19 86.8(2)
Rh1 P1 O4 C19 -38.1(2)
O4 P1 O5 C7 166.9(2)
O3 P1 O5 C7 -89.0(2)
Rh1 P1 O5 C7 34.4(2)
O8 P2 O6 C31 -172.29(19)
O7 P2 O6 C31 79.3(2)
Rh1 P2 O6 C31 -45.2(2)
O8 P2 O7 C37 47.9(2)
O6 P2 O7 C37 151.1(2)
Rh1 P2 O7 C37 -83.0(2)
O6 P2 O8 C25 -49.0(2)
O7 P2 O8 C25 52.3(2)
Rh1 P2 O8 C25 -177.1(2)
P1 O5 C7 C12 -134.0(2)
P1 O5 C7 C8 50.0(3)
C12 C7 C8 C9 -1.0(4)
O5 C7 C8 C9 174.8(2)
C7 C8 C9 C10 0.1(4)
C8 C9 C10 C11 0.7(5)
C9 C10 C11 C12 -0.7(5)
C8 C7 C12 C11 1.0(4)
O5 C7 C12 C11 -175.0(2)
C10 C11 C12 C7 -0.2(5)
P1 O3 C13 C18 79.5(3)
P1 O3 C13 C14 -101.9(3)
C18 C13 C14 C15 -2.2(4)
O3 C13 C14 C15 179.3(3)
C13 C14 C15 C16 0.3(5)
C14 C15 C16 C17 1.2(5)
C15 C16 C17 C18 -0.8(5)
C14 C13 C18 C17 2.5(4)
O3 C13 C18 C17 -178.9(3)
C16 C17 C18 C13 -1.0(5)
P1 O4 C19 C20 -28.4(4)
P1 O4 C19 C24 153.8(2)
C24 C19 C20 C21 -0.6(4)
O4 C19 C20 C21 -178.4(2)
C19 C20 C21 C22 0.8(4)
C20 C21 C22 C23 -0.4(4)
C21 C22 C23 C24 -0.1(4)
C22 C23 C24 C19 0.3(4)
C20 C19 C24 C23 0.0(4)
O4 C19 C24 C23 178.0(2)
P2 O8 C25 C30 -14.9(4)
P2 O8 C25 C26 166.8(2)
C30 C25 C26 C27 -1.1(5)
O8 C25 C26 C27 177.2(2)
C25 C26 C27 C28 0.1(4)
C26 C27 C28 C29 0.8(5)
C27 C28 C29 C30 -0.7(5)
C26 C25 C30 C29 1.2(5)
O8 C25 C30 C29 -176.9(3)
C28 C29 C30 C25 -0.3(5)
P2 O6 C31 C36 -87.3(3)
P2 O6 C31 C32 94.5(3)
C36 C31 C32 C33 1.8(4)
O6 C31 C32 C33 -180.0(2)
C31 C32 C33 C34 -1.2(4)
C32 C33 C34 C35 0.0(4)
C33 C34 C35 C36 0.7(4)
C32 C31 C36 C35 -1.2(4)
O6 C31 C36 C35 -179.4(2)
C34 C35 C36 C31 -0.1(4)
P2 O7 C37 C42 14.7(4)
P2 O7 C37 C38 -164.2(2)
C42 C37 C38 C39 -0.6(4)
O7 C37 C38 C39 178.3(3)
C37 C38 C39 C40 -0.1(5)
C38 C39 C40 C41 0.2(5)
C39 C40 C41 C42 0.5(5)
C38 C37 C42 C41 1.4(4)
O7 C37 C42 C41 -177.5(2)
C40 C41 C42 C37 -1.3(4)
C45 O10 C44 C43 -81.9(3)
C44 O10 C45 C46 -178.9(3)
C50 O9 C49 C48 177.0(2)
C49 O9 C50 C47 76.3(3)
